data_7159710
loop_
_publ_author_name
'Gavrilov, Konstantin N.'
'Chuchelkin, Ilya V.'
'Firsin, Ilya D.'
'Trunina, Valeria M.'
'Gavrilov, Vladislav K.'
'Zheglov, Sergey V.'
'Fedorov, Denis A.'
'Tafeenko, Victor A.'
'Zamilatskov, Ilya A.'
'Zimarev, Vladislav S.'
'Goulioukina, Nataliya S.'

_publ_section_title
;
 TADDOL-based <i>P</i>,<i>S</i>-bidentate phosphoramidite ligands in
 palladium-catalyzed asymmetric allylic substitution.
;
_journal_issue 3
_journal_name_full 'Organic &amp; biomolecular chemistry'
_journal_page_first 538
_journal_page_last 549
_journal_paper_doi 10.1039/d3ob01891a
_journal_volume 22
_journal_year 2024
_chemical_absolute_configuration unk
_chemical_formula_moiety 'C38 H44 N O4 P S'
_chemical_formula_sum 'C38 H44 N O4 P S'
_chemical_formula_weight 641.77
_space_group_crystal_system triclinic
_space_group_IT_number 1
_space_group_name_Hall 'P 1'
_space_group_name_H-M_alt 'P 1'
_atom_sites_solution_hydrogens geom
_audit_creation_method SHELXL-2016/6
_audit_update_record
;
2022-10-19 deposited with the CCDC.	2023-12-12 downloaded from the CCDC.
;
_cell_angle_alpha 82.188(2)
_cell_angle_beta 80.662(2)
_cell_angle_gamma 60.1160(10)
_cell_formula_units_Z 2
_cell_length_a 9.4004(2)
_cell_length_b 9.4572(2)
_cell_length_c 22.4551(4)
_cell_measurement_reflns_used 30223
_cell_measurement_temperature 295(2)
_cell_measurement_theta_max 68.12
_cell_measurement_theta_min 4.00
_cell_volume 1704.38(6)
_computing_structure_refinement 'SHELXL-2016/6 (Sheldrick, 2016)'
_diffrn_ambient_temperature 295
_diffrn_detector Pilatus100K
_diffrn_detector_area_resol_mean 5.81
_diffrn_detector_type STOE
_diffrn_measured_fraction_theta_full 0.984
_diffrn_measured_fraction_theta_max 0.981
_diffrn_measurement_device_type STOE
_diffrn_measurement_method 'rotation method'
_diffrn_radiation_collimation 'focusing mirrors'
_diffrn_radiation_monochromator none
_diffrn_radiation_polarisn_norm 0
_diffrn_radiation_type 'Cu K\a'
_diffrn_radiation_wavelength 1.54186
_diffrn_reflns_av_R_equivalents 0.0625
_diffrn_reflns_av_unetI/netI 0.0456
_diffrn_reflns_Laue_measured_fraction_full 0.984
_diffrn_reflns_Laue_measured_fraction_max 0.981
_diffrn_reflns_limit_h_max 7
_diffrn_reflns_limit_h_min -11
_diffrn_reflns_limit_k_max 10
_diffrn_reflns_limit_k_min -11
_diffrn_reflns_limit_l_max 26
_diffrn_reflns_limit_l_min -26
_diffrn_reflns_number 34079
_diffrn_reflns_point_group_measured_fraction_full 0.690
_diffrn_reflns_point_group_measured_fraction_max 0.688
_diffrn_reflns_theta_full 67.686
_diffrn_reflns_theta_max 67.943
_diffrn_reflns_theta_min 1.998
_diffrn_source 'Cu GeniX 3D'
_diffrn_source_current 0.600
_diffrn_source_power 0.030
_diffrn_source_voltage 50
_exptl_absorpt_coefficient_mu 1.606
_exptl_absorpt_correction_T_max 0.606
_exptl_absorpt_correction_T_min 0.411
_exptl_absorpt_correction_type multi-scan
_exptl_absorpt_process_details
;
[c.f. r.h. blessing, acta cryst. (1995), a51, 33-38]
;
_exptl_crystal_colour colorless
_exptl_crystal_density_diffrn 1.251
_exptl_crystal_description block
_exptl_crystal_F_000 684
_exptl_crystal_size_max .32
_exptl_crystal_size_mid .24
_exptl_crystal_size_min .16
_refine_diff_density_max 0.460
_refine_diff_density_min -0.345
_refine_diff_density_rms 0.088
_refine_ls_abs_structure_details
;
 Flack x determined using 2108 quotients [(I+)-(I-)]/[(I+)+(I-)]
 (Parsons, Flack and Wagner, Acta Cryst. B69 (2013) 249-259).
;
_refine_ls_abs_structure_Flack -0.001(16)
_refine_ls_extinction_coef 0.0052(5)
_refine_ls_extinction_expression Fc^*^=kFc[1+0.001xFc^2^\l^3^/sin(2\q)]^-1/4^
_refine_ls_extinction_method 'SHELXL-2016/6 (Sheldrick 2016)'
_refine_ls_goodness_of_fit_ref 1.020
_refine_ls_hydrogen_treatment constr
_refine_ls_matrix_type full
_refine_ls_number_parameters 824
_refine_ls_number_reflns 8542
_refine_ls_number_restraints 3
_refine_ls_restrained_S_all 1.020
_refine_ls_R_factor_all 0.0551
_refine_ls_R_factor_gt 0.0477
_refine_ls_shift/su_max 0.000
_refine_ls_shift/su_mean 0.000
_refine_ls_structure_factor_coef Fsqd
_refine_ls_weighting_details 'w=1/[\s^2^(Fo^2^)+(0.0937P)^2^] where P=(Fo^2^+2Fc^2^)/3'
_refine_ls_weighting_scheme calc
_refine_ls_wR_factor_gt 0.1187
_refine_ls_wR_factor_ref 0.1272
_reflns_Friedel_coverage 0.446
_reflns_Friedel_fraction_full 0.426
_reflns_Friedel_fraction_max 0.424
_reflns_number_gt 7448
_reflns_number_total 8542
_reflns_threshold_expression 'I > 2\s(I)'
_cod_data_source_file d3ob01891a2.cif
_cod_data_source_block gavr64
_cod_depositor_comments
;
Adding full bibliography for 7159710--7159711.cif.

2024-12-16
Z value and formula fixed to values more according to usual
chemical conventions.                 miguel
;
_cod_original_formula_sum 'C76 H88 N2 O8 P2 S2'
_cod_original_formula_weight 1283.54
_cod_original_formula_moiety '2(C38 H44 N O4 P S)'
_cod_original_formula_units_Z 1
_cod_database_code 7159710
_shelx_shelxl_version_number 2016/6
_shelx_space_group_comment
;
The symmetry employed for this shelxl refinement is uniquely defined
by the following loop, which should always be used as a source of
symmetry information in preference to the above space-group names.
They are only intended as comments.
;

loop_
_space_group_symop_operation_xyz
'x, y, z'

loop_
_atom_site_label
_atom_site_type_symbol
_atom_site_fract_x
_atom_site_fract_y
_atom_site_fract_z
_atom_site_U_iso_or_equiv
_atom_site_adp_type
_atom_site_occupancy
_atom_site_site_symmetry_order
_atom_site_calc_flag
_atom_site_refinement_flags_posn
_atom_site_refinement_flags_adp
_atom_site_refinement_flags_occupancy
_atom_site_disorder_assembly
_atom_site_disorder_group
P1A P 0.56340(13) 0.67153(13) 0.28429(5) 0.0370(3) Uani 1 1 d . . . . .
S1A S 0.63807(18) 0.61405(16) 0.46277(7) 0.0624(4) Uani 1 1 d . . . . .
O1A O 0.7566(4) 0.5637(3) 0.29716(14) 0.0374(8) Uani 1 1 d . . . . .
O2A O 0.5859(4) 0.7996(3) 0.22966(13) 0.0351(7) Uani 1 1 d . . . . .
O3A O 0.8618(4) 0.5561(4) 0.10479(13) 0.0382(7) Uani 1 1 d . . . . .
O4A O 0.9464(4) 0.3176(4) 0.16319(14) 0.0401(8) Uani 1 1 d . . . . .
N1A N 0.4935(5) 0.7852(5) 0.34303(19) 0.0428(10) Uani 1 1 d . . . . .
C2A C 0.6280(5) 0.7536(5) 0.1680(2) 0.0343(10) Uani 1 1 d . . . . .
C3A C 0.8724(5) 0.4168(5) 0.26541(19) 0.0325(10) Uani 1 1 d . . . . .
C4A C 0.8229(5) 0.4438(5) 0.20076(19) 0.0318(9) Uani 1 1 d . . . . .
H4A H 0.718896 0.441867 0.203145 0.038 Uiso 1 1 calc R U . . .
C5A C 0.8033(5) 0.6022(5) 0.16549(19) 0.0325(10) Uani 1 1 d . . . . .
H5A H 0.877781 0.631903 0.179524 0.039 Uiso 1 1 calc R U . . .
C6A C 0.9898(6) 0.3899(5) 0.1074(2) 0.0383(10) Uani 1 1 d . . . . .
C7A C 0.9881(7) 0.3073(7) 0.0555(2) 0.0530(14) Uani 1 1 d . . . . .
H7A1 H 0.879611 0.321474 0.055556 0.080 Uiso 1 1 calc R U . . .
H7A2 H 1.066161 0.192820 0.059412 0.080 Uiso 1 1 calc R U . . .
H7A3 H 1.017420 0.354553 0.018276 0.080 Uiso 1 1 calc R U . . .
C8A C 1.1557(6) 0.3764(7) 0.1085(3) 0.0540(13) Uani 1 1 d . . . . .
H8A1 H 1.186268 0.420413 0.070676 0.081 Uiso 1 1 calc R U . . .
H8A2 H 1.236624 0.263650 0.114809 0.081 Uiso 1 1 calc R U . . .
H8A3 H 1.150065 0.436636 0.140786 0.081 Uiso 1 1 calc R U . . .
C9A C 0.4886(5) 0.7350(5) 0.1493(2) 0.0357(10) Uani 1 1 d . . . . .
C10A C 0.3290(6) 0.8575(7) 0.1630(2) 0.0505(13) Uani 1 1 d . . . . .
H10A H 0.310809 0.943480 0.184545 0.061 Uiso 1 1 calc R U . . .
C11A C 0.1945(6) 0.8558(7) 0.1456(3) 0.0575(15) Uani 1 1 d . . . . .
H11A H 0.088150 0.939948 0.155382 0.069 Uiso 1 1 calc R U . . .
C12A C 0.2185(7) 0.7315(7) 0.1143(3) 0.0552(14) Uani 1 1 d . . . . .
H12A H 0.128890 0.729920 0.102659 0.066 Uiso 1 1 calc R U . . .
C13A C 0.3765(7) 0.6075(7) 0.1000(3) 0.0543(14) Uani 1 1 d . . . . .
H13A H 0.393420 0.521625 0.078718 0.065 Uiso 1 1 calc R U . . .
C14A C 0.5115(6) 0.6100(6) 0.1171(2) 0.0455(12) Uani 1 1 d . . . . .
H14A H 0.617813 0.526497 0.106695 0.055 Uiso 1 1 calc R U . . .
C15A C 0.6431(5) 0.8936(5) 0.1298(2) 0.0331(10) Uani 1 1 d . . . . .
C16A C 0.6004(7) 0.9345(7) 0.0712(2) 0.0501(13) Uani 1 1 d . . . . .
H16A H 0.558815 0.878523 0.055226 0.060 Uiso 1 1 calc R U . . .
C17A C 0.6190(8) 1.0574(7) 0.0361(2) 0.0570(15) Uani 1 1 d . . . . .
H17A H 0.590561 1.082823 -0.003198 0.068 Uiso 1 1 calc R U . . .
C18A C 0.6785(8) 1.1416(7) 0.0587(3) 0.0571(14) Uani 1 1 d . . . . .
H18A H 0.690078 1.224690 0.035006 0.068 Uiso 1 1 calc R U . . .
C19A C 0.7217(8) 1.1029(7) 0.1170(3) 0.0579(15) Uani 1 1 d . . . . .
H19A H 0.761849 1.160408 0.132829 0.069 Uiso 1 1 calc R U . . .
C20A C 0.7054(7) 0.9794(6) 0.1516(2) 0.0506(13) Uani 1 1 d . . . . .
H20A H 0.736894 0.952815 0.190479 0.061 Uiso 1 1 calc R U . . .
C21A C 1.0441(5) 0.4005(5) 0.2649(2) 0.0355(10) Uani 1 1 d . . . . .
C22A C 1.1827(6) 0.2482(6) 0.2592(2) 0.0474(13) Uani 1 1 d . . . . .
H22A H 1.170830 0.156967 0.257541 0.057 Uiso 1 1 calc R U . . .
C23A C 1.3406(7) 0.2305(8) 0.2558(3) 0.0584(16) Uani 1 1 d . . . . .
H23A H 1.433381 0.127910 0.251763 0.070 Uiso 1 1 calc R U . . .
C24A C 1.3581(7) 0.3642(9) 0.2585(3) 0.0613(17) Uani 1 1 d . . . . .
H24A H 1.463194 0.352521 0.255496 0.074 Uiso 1 1 calc R U . . .
C25A C 1.2223(7) 0.5156(8) 0.2655(3) 0.0578(15) Uani 1 1 d . . . . .
H25A H 1.235563 0.605591 0.268176 0.069 Uiso 1 1 calc R U . . .
C26A C 1.0637(6) 0.5348(6) 0.2687(2) 0.0446(12) Uani 1 1 d . . . . .
H26A H 0.971520 0.637544 0.273436 0.053 Uiso 1 1 calc R U . . .
C27A C 0.8632(5) 0.2722(5) 0.3016(2) 0.0372(10) Uani 1 1 d . . . . .
C28A C 0.8644(7) 0.1498(6) 0.2755(3) 0.0544(14) Uani 1 1 d . . . . .
H28A H 0.863905 0.156169 0.233831 0.065 Uiso 1 1 calc R U . . .
C29A C 0.8662(9) 0.0152(7) 0.3103(3) 0.0652(17) Uani 1 1 d . . . . .
H29A H 0.866704 -0.067475 0.291910 0.078 Uiso 1 1 calc R U . . .
C30A C 0.8673(7) 0.0051(8) 0.3710(3) 0.0659(17) Uani 1 1 d . . . . .
H30A H 0.869357 -0.085111 0.394174 0.079 Uiso 1 1 calc R U . . .
C31A C 0.8654(7) 0.1268(7) 0.3986(3) 0.0586(15) Uani 1 1 d . . . . .
H31A H 0.865832 0.119694 0.440327 0.070 Uiso 1 1 calc R U . . .
C32A C 0.8628(6) 0.2603(6) 0.3638(2) 0.0468(12) Uani 1 1 d . . . . .
H32A H 0.860649 0.343481 0.382392 0.056 Uiso 1 1 calc R U . . .
C33A C 0.3171(6) 0.8592(8) 0.3620(3) 0.0619(16) Uani 1 1 d . . . . .
H33A H 0.299274 0.825391 0.403580 0.093 Uiso 1 1 calc R U . . .
H33B H 0.266970 0.825004 0.337285 0.093 Uiso 1 1 calc R U . . .
H33C H 0.268641 0.976053 0.357832 0.093 Uiso 1 1 calc R U . . .
C34A C 0.5820(7) 0.8457(7) 0.3695(2) 0.0507(13) Uani 1 1 d . . . . .
H34A H 0.538685 0.961077 0.357558 0.061 Uiso 1 1 calc R U . . .
H34B H 0.697382 0.789322 0.353392 0.061 Uiso 1 1 calc R U . . .
C35A C 0.5698(7) 0.8235(7) 0.4381(2) 0.0560(14) Uani 1 1 d . . . . .
H35A H 0.456285 0.890046 0.454830 0.067 Uiso 1 1 calc R U . . .
H35B H 0.637025 0.859897 0.452774 0.067 Uiso 1 1 calc R U . . .
C36A C 0.5986(8) 0.6145(8) 0.5452(3) 0.0617(16) Uani 1 1 d . . . . .
C37A C 0.4175(9) 0.7118(10) 0.5661(3) 0.079(2) Uani 1 1 d . . . . .
H37A H 0.400782 0.701825 0.609469 0.118 Uiso 1 1 calc R U . . .
H37B H 0.358023 0.671024 0.549517 0.118 Uiso 1 1 calc R U . . .
H37C H 0.378087 0.824654 0.552720 0.118 Uiso 1 1 calc R U . . .
C38A C 0.6933(11) 0.6800(12) 0.5700(4) 0.097(3) Uani 1 1 d . . . . .
H38A H 0.653116 0.792692 0.556262 0.145 Uiso 1 1 calc R U . . .
H38B H 0.808497 0.618032 0.556103 0.145 Uiso 1 1 calc R U . . .
H38C H 0.678254 0.670676 0.613397 0.145 Uiso 1 1 calc R U . . .
C39A C 0.6589(12) 0.4333(9) 0.5643(4) 0.102(3) Uani 1 1 d . . . . .
H39A H 0.587971 0.400237 0.551397 0.154 Uiso 1 1 calc R U . . .
H39B H 0.656875 0.417399 0.607492 0.154 Uiso 1 1 calc R U . . .
H39C H 0.769641 0.368972 0.545923 0.154 Uiso 1 1 calc R U . . .
P1B P 0.05750(12) 0.34132(12) 0.72039(5) 0.0349(3) Uani 1 1 d . . . . .
S1B S 0.21537(19) 0.39770(17) 0.54221(7) 0.0612(4) Uani 1 1 d . . . . .
O1B O 0.1554(4) 0.4466(3) 0.70817(13) 0.0362(7) Uani 1 1 d . . . . .
O2B O 0.1667(3) 0.2118(3) 0.77460(13) 0.0350(7) Uani 1 1 d . . . . .
O3B O 0.0992(4) 0.4535(3) 0.90071(13) 0.0373(7) Uani 1 1 d . . . . .
O4B O -0.0061(4) 0.6916(3) 0.84244(14) 0.0383(8) Uani 1 1 d . . . . .
N1B N 0.1471(5) 0.2281(5) 0.66120(19) 0.0415(10) Uani 1 1 d . . . . .
C2B C 0.1151(5) 0.2567(5) 0.83672(19) 0.0340(10) Uani 1 1 d . . . . .
C3B C 0.1000(5) 0.5930(5) 0.74001(19) 0.0327(10) Uani 1 1 d . . . . .
C4B C 0.0255(5) 0.5663(5) 0.8049(2) 0.0322(10) Uani 1 1 d . . . . .
H4B H -0.078999 0.569285 0.802165 0.039 Uiso 1 1 calc R U . . .
C5B C 0.1367(5) 0.4064(5) 0.84010(18) 0.0312(10) Uani 1 1 d . . . . .
H5B H 0.252115 0.376624 0.826681 0.037 Uiso 1 1 calc R U . . .
C6B C 0.0661(5) 0.6189(5) 0.8983(2) 0.0366(10) Uani 1 1 d . . . . .
C7B C -0.0610(7) 0.7041(7) 0.9503(2) 0.0507(13) Uani 1 1 d . . . . .
H7B1 H -0.156185 0.691937 0.949661 0.076 Uiso 1 1 calc R U . . .
H7B2 H -0.092655 0.818110 0.946349 0.076 Uiso 1 1 calc R U . . .
H7B3 H -0.014800 0.656435 0.987766 0.076 Uiso 1 1 calc R U . . .
C8B C 0.2210(6) 0.6292(7) 0.8973(3) 0.0502(13) Uani 1 1 d . . . . .
H8B1 H 0.264412 0.586998 0.935555 0.075 Uiso 1 1 calc R U . . .
H8B2 H 0.196194 0.741132 0.890021 0.075 Uiso 1 1 calc R U . . .
H8B3 H 0.301268 0.565966 0.865733 0.075 Uiso 1 1 calc R U . . .
C9B C -0.0572(5) 0.2746(5) 0.8551(2) 0.0330(10) Uani 1 1 d . . . . .
C10B C -0.0843(6) 0.1512(6) 0.8411(2) 0.0494(13) Uani 1 1 d . . . . .
H10B H 0.000490 0.065076 0.819700 0.059 Uiso 1 1 calc R U . . .
C11B C -0.2315(7) 0.1533(7) 0.8579(3) 0.0563(14) Uani 1 1 d . . . . .
H11B H -0.245202 0.068555 0.848219 0.068 Uiso 1 1 calc R U . . .
C12B C -0.3591(7) 0.2796(7) 0.8888(3) 0.0550(14) Uani 1 1 d . . . . .
H12B H -0.459681 0.281369 0.899728 0.066 Uiso 1 1 calc R U . . .
C13B C -0.3383(6) 0.4035(7) 0.9038(3) 0.0515(13) Uani 1 1 d . . . . .
H13B H -0.425077 0.489472 0.924639 0.062 Uiso 1 1 calc R U . . .
C14B C -0.1868(6) 0.4010(6) 0.8877(2) 0.0431(12) Uani 1 1 d . . . . .
H14B H -0.172454 0.483904 0.898804 0.052 Uiso 1 1 calc R U . . .
C15B C 0.2416(5) 0.1128(5) 0.8740(2) 0.0338(10) Uani 1 1 d . . . . .
C16B C 0.1945(6) 0.0622(6) 0.9310(2) 0.0451(12) Uani 1 1 d . . . . .
H16B H 0.084603 0.115979 0.947314 0.054 Uiso 1 1 calc R U . . .
C17B C 0.3096(6) -0.0673(6) 0.9636(2) 0.0504(13) Uani 1 1 d . . . . .
H17B H 0.276445 -0.100752 1.001645 0.060 Uiso 1 1 calc R U . . .
C18B C 0.4737(6) -0.1478(6) 0.9404(2) 0.0519(14) Uani 1 1 d . . . . .
H18B H 0.550877 -0.235141 0.962562 0.062 Uiso 1 1 calc R U . . .
C19B C 0.5213(6) -0.0979(7) 0.8845(3) 0.0560(15) Uani 1 1 d . . . . .
H19B H 0.631581 -0.151876 0.868557 0.067 Uiso 1 1 calc R U . . .
C20B C 0.4068(6) 0.0324(6) 0.8513(2) 0.0495(13) Uani 1 1 d . . . . .
H20B H 0.441067 0.066208 0.813522 0.059 Uiso 1 1 calc R U . . .
C21B C -0.0252(5) 0.7382(5) 0.7033(2) 0.0364(10) Uani 1 1 d . . . . .
C22B C -0.1700(6) 0.8629(6) 0.7300(3) 0.0546(15) Uani 1 1 d . . . . .
H22B H -0.197201 0.856997 0.771681 0.066 Uiso 1 1 calc R U . . .
C23B C -0.2740(7) 0.9961(7) 0.6949(3) 0.0691(19) Uani 1 1 d . . . . .
H23B H -0.371015 1.078568 0.713139 0.083 Uiso 1 1 calc R U . . .
C24B C -0.2364(7) 1.0076(7) 0.6343(3) 0.0604(16) Uani 1 1 d . . . . .
H24B H -0.305872 1.098665 0.611168 0.072 Uiso 1 1 calc R U . . .
C25B C -0.0943(8) 0.8837(7) 0.6069(3) 0.0594(15) Uani 1 1 d . . . . .
H25B H -0.068534 0.890090 0.565193 0.071 Uiso 1 1 calc R U . . .
C26B C 0.0095(7) 0.7501(6) 0.6418(2) 0.0497(13) Uani 1 1 d . . . . .
H26B H 0.104701 0.666623 0.623046 0.060 Uiso 1 1 calc R U . . .
C27B C 0.2527(5) 0.6106(6) 0.7406(2) 0.0344(10) Uani 1 1 d . . . . .
C28B C 0.4121(6) 0.4752(6) 0.7368(2) 0.0442(12) Uani 1 1 d . . . . .
H28B H 0.427071 0.372445 0.731824 0.053 Uiso 1 1 calc R U . . .
C29B C 0.5472(6) 0.4942(8) 0.7404(3) 0.0556(15) Uani 1 1 d . . . . .
H29B H 0.652310 0.403686 0.738440 0.067 Uiso 1 1 calc R U . . .
C30B C 0.5275(7) 0.6453(9) 0.7469(3) 0.0607(16) Uani 1 1 d . . . . .
H30B H 0.618920 0.656909 0.749252 0.073 Uiso 1 1 calc R U . . .
C31B C 0.3731(8) 0.7787(7) 0.7498(3) 0.0562(14) Uani 1 1 d . . . . .
H31B H 0.359901 0.881306 0.753743 0.067 Uiso 1 1 calc R U . . .
C32B C 0.2361(6) 0.7617(6) 0.7468(2) 0.0429(12) Uani 1 1 d . . . . .
H32B H 0.131623 0.853248 0.748976 0.051 Uiso 1 1 calc R U . . .
C33B C 0.0588(8) 0.1545(7) 0.6430(3) 0.0599(16) Uani 1 1 d . . . . .
H33D H 0.042562 0.184177 0.601029 0.090 Uiso 1 1 calc R U . . .
H33E H -0.046408 0.192814 0.666905 0.090 Uiso 1 1 calc R U . . .
H33F H 0.121879 0.037759 0.648947 0.090 Uiso 1 1 calc R U . . .
C34B C 0.3170(6) 0.1660(7) 0.6356(2) 0.0481(14) Uani 1 1 d . . . . .
H34C H 0.379267 0.050948 0.648102 0.058 Uiso 1 1 calc R U . . .
H34D H 0.363314 0.222814 0.651483 0.058 Uiso 1 1 calc R U . . .
C35B C 0.3360(7) 0.1863(7) 0.5670(2) 0.0568(15) Uani 1 1 d . . . . .
H35C H 0.299888 0.121190 0.550595 0.068 Uiso 1 1 calc R U . . .
H35D H 0.451343 0.147808 0.552187 0.068 Uiso 1 1 calc R U . . .
C36B C 0.2418(8) 0.3965(7) 0.4594(3) 0.0597(15) Uani 1 1 d . . . . .
C37B C 0.1716(10) 0.3013(10) 0.4393(3) 0.078(2) Uani 1 1 d . . . . .
H37D H 0.181875 0.306850 0.395903 0.116 Uiso 1 1 calc R U . . .
H37E H 0.057144 0.346699 0.454794 0.116 Uiso 1 1 calc R U . . .
H37F H 0.230757 0.189272 0.454308 0.116 Uiso 1 1 calc R U . . .
C38B C 0.1367(12) 0.5791(9) 0.4403(4) 0.101(3) Uani 1 1 d . . . . .
H38D H 0.125609 0.591410 0.397917 0.151 Uiso 1 1 calc R U . . .
H38E H 0.189696 0.637962 0.448300 0.151 Uiso 1 1 calc R U . . .
H38F H 0.029433 0.621709 0.462924 0.151 Uiso 1 1 calc R U . . .
C39B C 0.4209(10) 0.3302(13) 0.4347(3) 0.097(3) Uani 1 1 d . . . . .
H39D H 0.483229 0.218632 0.449663 0.145 Uiso 1 1 calc R U . . .
H39E H 0.462813 0.394170 0.447326 0.145 Uiso 1 1 calc R U . . .
H39F H 0.430794 0.335678 0.391296 0.145 Uiso 1 1 calc R U . . .

loop_
_atom_site_aniso_label
_atom_site_aniso_U_11
_atom_site_aniso_U_22
_atom_site_aniso_U_33
_atom_site_aniso_U_23
_atom_site_aniso_U_13
_atom_site_aniso_U_12
P1A 0.0415(6) 0.0351(6) 0.0312(6) 0.0011(5) -0.0015(4) -0.0178(5)
S1A 0.0777(9) 0.0502(8) 0.0430(8) -0.0053(6) -0.0069(6) -0.0182(7)
O1A 0.0409(16) 0.0314(16) 0.0335(17) -0.0048(13) -0.0050(12) -0.0119(13)
O2A 0.0436(16) 0.0311(15) 0.0258(15) 0.0000(12) -0.0018(12) -0.0158(13)
O3A 0.0467(17) 0.0347(16) 0.0280(16) 0.0006(13) -0.0008(12) -0.0175(13)
O4A 0.0526(18) 0.0309(16) 0.0324(17) -0.0053(13) 0.0054(13) -0.0192(14)
N1A 0.042(2) 0.044(2) 0.036(2) -0.0032(18) 0.0027(16) -0.0177(17)
C2A 0.044(2) 0.032(2) 0.025(2) -0.0002(17) -0.0062(17) -0.0177(19)
C3A 0.038(2) 0.026(2) 0.029(2) -0.0020(17) -0.0026(17) -0.0127(17)
C4A 0.038(2) 0.031(2) 0.027(2) -0.0039(17) 0.0012(17) -0.0184(17)
C5A 0.039(2) 0.031(2) 0.027(2) -0.0004(17) -0.0010(17) -0.0179(18)
C6A 0.046(2) 0.033(2) 0.033(2) 0.0003(18) 0.0037(18) -0.0205(19)
C7A 0.073(3) 0.052(3) 0.038(3) -0.014(2) 0.010(2) -0.035(3)
C8A 0.049(3) 0.050(3) 0.055(3) 0.001(2) 0.003(2) -0.023(2)
C9A 0.042(2) 0.037(2) 0.031(2) 0.0049(18) -0.0072(18) -0.0224(19)
C10A 0.048(3) 0.047(3) 0.051(3) -0.007(2) -0.004(2) -0.019(2)
C11A 0.040(3) 0.062(4) 0.063(4) 0.002(3) -0.009(2) -0.020(2)
C12A 0.055(3) 0.065(4) 0.057(3) 0.013(3) -0.017(3) -0.039(3)
C13A 0.063(3) 0.055(3) 0.058(3) -0.005(3) -0.016(3) -0.036(3)
C14A 0.049(3) 0.043(3) 0.046(3) -0.002(2) -0.010(2) -0.022(2)
C15A 0.038(2) 0.028(2) 0.032(2) 0.0019(18) -0.0047(17) -0.0165(17)
C16A 0.077(4) 0.054(3) 0.033(3) 0.004(2) -0.010(2) -0.042(3)
C17A 0.087(4) 0.058(3) 0.036(3) 0.015(2) -0.016(3) -0.045(3)
C18A 0.082(4) 0.049(3) 0.048(3) 0.016(2) -0.009(3) -0.041(3)
C19A 0.079(4) 0.059(3) 0.058(4) 0.007(3) -0.014(3) -0.051(3)
C20A 0.069(3) 0.052(3) 0.042(3) 0.010(2) -0.017(2) -0.038(3)
C21A 0.039(2) 0.037(2) 0.029(2) 0.0025(18) -0.0054(17) -0.0171(18)
C22A 0.043(3) 0.042(3) 0.048(3) 0.001(2) -0.006(2) -0.015(2)
C23A 0.045(3) 0.060(4) 0.053(3) -0.001(3) -0.001(2) -0.015(3)
C24A 0.043(3) 0.089(5) 0.054(4) 0.011(3) -0.011(2) -0.035(3)
C25A 0.069(4) 0.066(4) 0.055(3) 0.009(3) -0.018(3) -0.045(3)
C26A 0.052(3) 0.042(3) 0.043(3) 0.003(2) -0.012(2) -0.025(2)
C27A 0.040(2) 0.033(2) 0.037(2) 0.0003(19) -0.0022(18) -0.0176(18)
C28A 0.075(4) 0.046(3) 0.051(3) 0.003(2) -0.006(3) -0.038(3)
C29A 0.092(5) 0.045(3) 0.070(4) 0.008(3) -0.009(3) -0.045(3)
C30A 0.060(4) 0.050(3) 0.084(5) 0.025(3) -0.005(3) -0.031(3)
C31A 0.060(3) 0.064(4) 0.046(3) 0.016(3) -0.006(2) -0.031(3)
C32A 0.055(3) 0.046(3) 0.039(3) 0.007(2) -0.002(2) -0.027(2)
C33A 0.046(3) 0.060(4) 0.059(4) -0.002(3) 0.010(2) -0.015(3)
C34A 0.064(3) 0.046(3) 0.042(3) -0.008(2) 0.004(2) -0.029(2)
C35A 0.069(3) 0.056(3) 0.044(3) -0.012(3) 0.000(2) -0.031(3)
C36A 0.072(4) 0.060(4) 0.048(3) -0.001(3) -0.008(3) -0.029(3)
C37A 0.077(4) 0.088(5) 0.063(4) -0.008(4) 0.018(3) -0.042(4)
C38A 0.105(6) 0.145(8) 0.057(4) -0.011(5) -0.013(4) -0.071(6)
C39A 0.133(7) 0.068(5) 0.073(5) 0.025(4) -0.028(5) -0.027(5)
P1B 0.0369(5) 0.0344(6) 0.0306(6) 0.0009(4) -0.0076(4) -0.0149(4)
S1B 0.0821(9) 0.0489(7) 0.0425(7) -0.0052(6) 0.0010(6) -0.0260(7)
O1B 0.0426(16) 0.0320(16) 0.0305(16) -0.0049(13) -0.0008(12) -0.0158(13)
O2B 0.0431(16) 0.0297(15) 0.0261(15) 0.0003(12) -0.0076(12) -0.0125(12)
O3B 0.0472(17) 0.0347(16) 0.0273(16) 0.0006(13) -0.0068(12) -0.0177(13)
O4B 0.0433(16) 0.0297(15) 0.0329(16) -0.0037(13) -0.0074(13) -0.0098(12)
N1B 0.049(2) 0.045(2) 0.035(2) -0.0005(17) -0.0122(17) -0.0242(18)
C2B 0.036(2) 0.034(2) 0.025(2) 0.0022(18) -0.0024(16) -0.0135(18)
C3B 0.039(2) 0.026(2) 0.030(2) -0.0006(17) -0.0072(17) -0.0132(17)
C4B 0.034(2) 0.028(2) 0.032(2) -0.0007(17) -0.0078(16) -0.0128(16)
C5B 0.032(2) 0.034(2) 0.023(2) -0.0017(17) -0.0035(15) -0.0128(17)
C6B 0.041(2) 0.032(2) 0.034(2) -0.0030(18) -0.0083(18) -0.0147(18)
C7B 0.056(3) 0.048(3) 0.038(3) -0.009(2) -0.003(2) -0.016(2)
C8B 0.049(3) 0.051(3) 0.054(3) -0.006(2) -0.011(2) -0.025(2)
C9B 0.035(2) 0.032(2) 0.031(2) 0.0040(18) -0.0020(17) -0.0179(17)
C10B 0.049(3) 0.048(3) 0.052(3) -0.007(2) -0.004(2) -0.024(2)
C11B 0.061(3) 0.055(3) 0.065(4) -0.001(3) -0.006(3) -0.039(3)
C12B 0.049(3) 0.061(4) 0.056(3) 0.015(3) -0.011(2) -0.031(3)
C13B 0.035(2) 0.052(3) 0.061(3) -0.001(3) 0.002(2) -0.019(2)
C14B 0.043(2) 0.038(3) 0.044(3) -0.003(2) -0.003(2) -0.017(2)
C15B 0.039(2) 0.029(2) 0.031(2) -0.0014(18) -0.0086(18) -0.0129(17)
C16B 0.049(3) 0.040(3) 0.032(2) 0.002(2) -0.0037(19) -0.012(2)
C17B 0.057(3) 0.049(3) 0.033(3) 0.007(2) -0.006(2) -0.019(2)
C18B 0.055(3) 0.043(3) 0.045(3) 0.006(2) -0.021(2) -0.013(2)
C19B 0.042(3) 0.053(3) 0.054(3) 0.003(3) -0.013(2) -0.007(2)
C20B 0.042(3) 0.052(3) 0.043(3) 0.009(2) -0.007(2) -0.016(2)
C21B 0.040(2) 0.031(2) 0.036(2) 0.0030(19) -0.0097(18) -0.0159(18)
C22B 0.047(3) 0.045(3) 0.046(3) 0.003(2) -0.005(2) -0.005(2)
C23B 0.055(3) 0.051(3) 0.068(4) 0.004(3) -0.017(3) 0.000(3)
C24B 0.061(3) 0.048(3) 0.068(4) 0.022(3) -0.036(3) -0.021(3)
C25B 0.073(4) 0.056(3) 0.047(3) 0.016(3) -0.023(3) -0.031(3)
C26B 0.057(3) 0.048(3) 0.038(3) 0.008(2) -0.017(2) -0.021(2)
C27B 0.036(2) 0.037(2) 0.033(2) 0.0035(18) -0.0042(17) -0.0205(18)
C28B 0.040(2) 0.044(3) 0.041(3) 0.003(2) -0.0052(19) -0.016(2)
C29B 0.038(3) 0.069(4) 0.052(3) 0.008(3) -0.008(2) -0.022(2)
C30B 0.053(3) 0.090(5) 0.060(4) 0.010(3) -0.013(3) -0.052(3)
C31B 0.074(4) 0.056(3) 0.054(3) 0.001(3) -0.013(3) -0.043(3)
C32B 0.048(3) 0.038(3) 0.045(3) 0.002(2) -0.010(2) -0.023(2)
C33B 0.078(4) 0.057(3) 0.059(4) -0.007(3) -0.016(3) -0.041(3)
C34B 0.046(3) 0.049(3) 0.038(3) -0.010(2) -0.008(2) -0.012(2)
C35B 0.052(3) 0.056(3) 0.049(3) -0.014(3) -0.005(2) -0.014(2)
C36B 0.073(4) 0.057(3) 0.045(3) -0.002(3) -0.004(3) -0.030(3)
C37B 0.094(5) 0.089(5) 0.056(4) -0.001(4) -0.028(4) -0.045(4)
C38B 0.141(7) 0.068(5) 0.072(5) 0.022(4) -0.012(5) -0.040(5)
C39B 0.086(5) 0.160(8) 0.055(4) -0.007(5) 0.010(3) -0.073(6)

loop_
_atom_type_symbol
_atom_type_description
_atom_type_scat_dispersion_real
_atom_type_scat_dispersion_imag
_atom_type_scat_source
C C 0.0181 0.0091 'International Tables Vol C Tables 4.2.6.8 and 6.1.1.4'
H H 0.0000 0.0000 'International Tables Vol C Tables 4.2.6.8 and 6.1.1.4'
N N 0.0311 0.0180 'International Tables Vol C Tables 4.2.6.8 and 6.1.1.4'
O O 0.0492 0.0322 'International Tables Vol C Tables 4.2.6.8 and 6.1.1.4'
P P 0.2955 0.4335 'International Tables Vol C Tables 4.2.6.8 and 6.1.1.4'
S S 0.3331 0.5567 'International Tables Vol C Tables 4.2.6.8 and 6.1.1.4'

loop_
_geom_angle_atom_site_label_1
_geom_angle_atom_site_label_2
_geom_angle_atom_site_label_3
_geom_angle
_geom_angle_site_symmetry_1
_geom_angle_site_symmetry_3
_geom_angle_publ_flag
O1A P1A N1A 98.18(17) . . ?
O1A P1A O2A 97.39(17) . . ?
N1A P1A O2A 100.98(19) . . ?
C35A S1A C36A 104.3(3) . . ?
C3A O1A P1A 121.9(2) . . ?
C2A O2A P1A 119.0(3) . . ?
C5A O3A C6A 107.2(3) . . ?
C4A O4A C6A 109.8(3) . . ?
C34A N1A C33A 115.9(4) . . ?
C34A N1A P1A 126.3(4) . . ?
C33A N1A P1A 116.6(4) . . ?
O2A C2A C15A 106.1(3) . . ?
O2A C2A C9A 108.9(4) . . ?
C15A C2A C9A 110.4(3) . . ?
O2A C2A C5A 105.9(3) . . ?
C15A C2A C5A 107.1(4) . . ?
C9A C2A C5A 117.8(4) . . ?
O1A C3A C27A 107.7(3) . . ?
O1A C3A C21A 105.6(3) . . ?
C27A C3A C21A 110.7(3) . . ?
O1A C3A C4A 107.6(3) . . ?
C27A C3A C4A 113.1(4) . . ?
C21A C3A C4A 111.7(4) . . ?
O4A C4A C5A 103.8(3) . . ?
O4A C4A C3A 111.2(3) . . ?
C5A C4A C3A 115.7(4) . . ?
O4A C4A H4A 108.6 . . ?
C5A C4A H4A 108.6 . . ?
C3A C4A H4A 108.6 . . ?
O3A C5A C4A 103.6(3) . . ?
O3A C5A C2A 110.0(3) . . ?
C4A C5A C2A 117.8(4) . . ?
O3A C5A H5A 108.3 . . ?
C4A C5A H5A 108.3 . . ?
C2A C5A H5A 108.3 . . ?
O3A C6A O4A 105.0(3) . . ?
O3A C6A C7A 109.1(4) . . ?
O4A C6A C7A 109.1(4) . . ?
O3A C6A C8A 111.7(4) . . ?
O4A C6A C8A 109.7(4) . . ?
C7A C6A C8A 111.9(4) . . ?
C6A C7A H7A1 109.5 . . ?
C6A C7A H7A2 109.5 . . ?
H7A1 C7A H7A2 109.5 . . ?
C6A C7A H7A3 109.5 . . ?
H7A1 C7A H7A3 109.5 . . ?
H7A2 C7A H7A3 109.5 . . ?
C6A C8A H8A1 109.5 . . ?
C6A C8A H8A2 109.5 . . ?
H8A1 C8A H8A2 109.5 . . ?
C6A C8A H8A3 109.5 . . ?
H8A1 C8A H8A3 109.5 . . ?
H8A2 C8A H8A3 109.5 . . ?
C14A C9A C10A 117.8(4) . . ?
C14A C9A C2A 124.8(4) . . ?
C10A C9A C2A 117.3(4) . . ?
C9A C10A C11A 121.7(5) . . ?
C9A C10A H10A 119.2 . . ?
C11A C10A H10A 119.2 . . ?
C12A C11A C10A 120.0(5) . . ?
C12A C11A H11A 120.0 . . ?
C10A C11A H11A 120.0 . . ?
C11A C12A C13A 119.6(5) . . ?
C11A C12A H12A 120.2 . . ?
C13A C12A H12A 120.2 . . ?
C12A C13A C14A 120.4(5) . . ?
C12A C13A H13A 119.8 . . ?
C14A C13A H13A 119.8 . . ?
C9A C14A C13A 120.6(5) . . ?
C9A C14A H14A 119.7 . . ?
C13A C14A H14A 119.7 . . ?
C20A C15A C16A 117.6(5) . . ?
C20A C15A C2A 121.5(4) . . ?
C16A C15A C2A 120.9(4) . . ?
C17A C16A C15A 120.8(5) . . ?
C17A C16A H16A 119.6 . . ?
C15A C16A H16A 119.6 . . ?
C18A C17A C16A 120.6(5) . . ?
C18A C17A H17A 119.7 . . ?
C16A C17A H17A 119.7 . . ?
C17A C18A C19A 119.6(5) . . ?
C17A C18A H18A 120.2 . . ?
C19A C18A H18A 120.2 . . ?
C20A C19A C18A 119.9(5) . . ?
C20A C19A H19A 120.1 . . ?
C18A C19A H19A 120.1 . . ?
C19A C20A C15A 121.5(5) . . ?
C19A C20A H20A 119.2 . . ?
C15A C20A H20A 119.2 . . ?
C22A C21A C26A 119.1(5) . . ?
C22A C21A C3A 119.2(4) . . ?
C26A C21A C3A 121.8(4) . . ?
C21A C22A C23A 120.5(5) . . ?
C21A C22A H22A 119.7 . . ?
C23A C22A H22A 119.7 . . ?
C24A C23A C22A 119.7(5) . . ?
C24A C23A H23A 120.1 . . ?
C22A C23A H23A 120.1 . . ?
C23A C24A C25A 120.7(6) . . ?
C23A C24A H24A 119.6 . . ?
C25A C24A H24A 119.6 . . ?
C24A C25A C26A 120.0(6) . . ?
C24A C25A H25A 120.0 . . ?
C26A C25A H25A 120.0 . . ?
C21A C26A C25A 119.9(5) . . ?
C21A C26A H26A 120.0 . . ?
C25A C26A H26A 120.0 . . ?
C28A C27A C32A 118.4(5) . . ?
C28A C27A C3A 123.1(4) . . ?
C32A C27A C3A 118.4(4) . . ?
C27A C28A C29A 121.0(5) . . ?
C27A C28A H28A 119.5 . . ?
C29A C28A H28A 119.5 . . ?
C30A C29A C28A 119.8(6) . . ?
C30A C29A H29A 120.1 . . ?
C28A C29A H29A 120.1 . . ?
C29A C30A C31A 120.6(6) . . ?
C29A C30A H30A 119.7 . . ?
C31A C30A H30A 119.7 . . ?
C30A C31A C32A 119.2(6) . . ?
C30A C31A H31A 120.4 . . ?
C32A C31A H31A 120.4 . . ?
C27A C32A C31A 121.1(5) . . ?
C27A C32A H32A 119.5 . . ?
C31A C32A H32A 119.5 . . ?
N1A C33A H33A 109.5 . . ?
N1A C33A H33B 109.5 . . ?
H33A C33A H33B 109.5 . . ?
N1A C33A H33C 109.5 . . ?
H33A C33A H33C 109.5 . . ?
H33B C33A H33C 109.5 . . ?
N1A C34A C35A 113.6(5) . . ?
N1A C34A H34A 108.9 . . ?
C35A C34A H34A 108.9 . . ?
N1A C34A H34B 108.9 . . ?
C35A C34A H34B 108.9 . . ?
H34A C34A H34B 107.7 . . ?
C34A C35A S1A 110.7(4) . . ?
C34A C35A H35A 109.5 . . ?
S1A C35A H35A 109.5 . . ?
C34A C35A H35B 109.5 . . ?
S1A C35A H35B 109.5 . . ?
H35A C35A H35B 108.1 . . ?
C37A C36A C38A 110.0(6) . . ?
C37A C36A C39A 109.2(7) . . ?
C38A C36A C39A 112.3(6) . . ?
C37A C36A S1A 111.9(5) . . ?
C38A C36A S1A 110.8(5) . . ?
C39A C36A S1A 102.5(5) . . ?
C36A C37A H37A 109.5 . . ?
C36A C37A H37B 109.5 . . ?
H37A C37A H37B 109.5 . . ?
C36A C37A H37C 109.5 . . ?
H37A C37A H37C 109.5 . . ?
H37B C37A H37C 109.5 . . ?
C36A C38A H38A 109.5 . . ?
C36A C38A H38B 109.5 . . ?
H38A C38A H38B 109.5 . . ?
C36A C38A H38C 109.5 . . ?
H38A C38A H38C 109.5 . . ?
H38B C38A H38C 109.5 . . ?
C36A C39A H39A 109.5 . . ?
C36A C39A H39B 109.5 . . ?
H39A C39A H39B 109.5 . . ?
C36A C39A H39C 109.5 . . ?
H39A C39A H39C 109.5 . . ?
H39B C39A H39C 109.5 . . ?
O1B P1B N1B 98.0(2) . . ?
O1B P1B O2B 96.63(15) . . ?
N1B P1B O2B 100.72(17) . . ?
C35B S1B C36B 104.0(3) . . ?
C3B O1B P1B 121.7(3) . . ?
C2B O2B P1B 118.9(2) . . ?
C5B O3B C6B 107.4(3) . . ?
C4B O4B C6B 109.8(3) . . ?
C34B N1B C33B 116.5(4) . . ?
C34B N1B P1B 126.0(3) . . ?
C33B N1B P1B 115.9(4) . . ?
O2B C2B C9B 108.6(3) . . ?
O2B C2B C15B 105.3(3) . . ?
C9B C2B C15B 110.1(4) . . ?
O2B C2B C5B 106.2(4) . . ?
C9B C2B C5B 118.0(3) . . ?
C15B C2B C5B 108.0(3) . . ?
O1B C3B C27B 106.3(3) . . ?
O1B C3B C21B 107.4(3) . . ?
C27B C3B C21B 110.0(4) . . ?
O1B C3B C4B 107.6(3) . . ?
C27B C3B C4B 112.1(3) . . ?
C21B C3B C4B 113.1(3) . . ?
O4B C4B C5B 104.1(3) . . ?
O4B C4B C3B 111.1(4) . . ?
C5B C4B C3B 115.4(3) . . ?
O4B C4B H4B 108.7 . . ?
C5B C4B H4B 108.7 . . ?
C3B C4B H4B 108.7 . . ?
O3B C5B C4B 102.8(3) . . ?
O3B C5B C2B 110.4(4) . . ?
C4B C5B C2B 117.9(3) . . ?
O3B C5B H5B 108.4 . . ?
C4B C5B H5B 108.4 . . ?
C2B C5B H5B 108.4 . . ?
O3B C6B O4B 104.5(3) . . ?
O3B C6B C8B 112.0(3) . . ?
O4B C6B C8B 110.0(4) . . ?
O3B C6B C7B 109.1(4) . . ?
O4B C6B C7B 108.5(3) . . ?
C8B C6B C7B 112.4(4) . . ?
C6B C7B H7B1 109.5 . . ?
C6B C7B H7B2 109.5 . . ?
H7B1 C7B H7B2 109.5 . . ?
C6B C7B H7B3 109.5 . . ?
H7B1 C7B H7B3 109.5 . . ?
H7B2 C7B H7B3 109.5 . . ?
C6B C8B H8B1 109.5 . . ?
C6B C8B H8B2 109.5 . . ?
H8B1 C8B H8B2 109.5 . . ?
C6B C8B H8B3 109.5 . . ?
H8B1 C8B H8B3 109.5 . . ?
H8B2 C8B H8B3 109.5 . . ?
C14B C9B C10B 117.3(5) . . ?
C14B C9B C2B 124.8(4) . . ?
C10B C9B C2B 117.8(4) . . ?
C11B C10B C9B 121.9(5) . . ?
C11B C10B H10B 119.0 . . ?
C9B C10B H10B 119.0 . . ?
C10B C11B C12B 120.3(6) . . ?
C10B C11B H11B 119.9 . . ?
C12B C11B H11B 119.9 . . ?
C11B C12B C13B 119.9(6) . . ?
C11B C12B H12B 120.0 . . ?
C13B C12B H12B 120.0 . . ?
C12B C13B C14B 120.2(5) . . ?
C12B C13B H13B 119.9 . . ?
C14B C13B H13B 119.9 . . ?
C9B C14B C13B 120.3(5) . . ?
C9B C14B H14B 119.9 . . ?
C13B C14B H14B 119.9 . . ?
C20B C15B C16B 118.6(4) . . ?
C20B C15B C2B 120.1(4) . . ?
C16B C15B C2B 121.3(4) . . ?
C17B C16B C15B 120.4(5) . . ?
C17B C16B H16B 119.8 . . ?
C15B C16B H16B 119.8 . . ?
C16B C17B C18B 120.6(5) . . ?
C16B C17B H17B 119.7 . . ?
C18B C17B H17B 119.7 . . ?
C19B C18B C17B 119.3(4) . . ?
C19B C18B H18B 120.3 . . ?
C17B C18B H18B 120.3 . . ?
C18B C19B C20B 120.6(5) . . ?
C18B C19B H19B 119.7 . . ?
C20B C19B H19B 119.7 . . ?
C15B C20B C19B 120.4(5) . . ?
C15B C20B H20B 119.8 . . ?
C19B C20B H20B 119.8 . . ?
C26B C21B C22B 118.2(4) . . ?
C26B C21B C3B 118.9(4) . . ?
C22B C21B C3B 122.8(4) . . ?
C23B C22B C21B 120.2(5) . . ?
C23B C22B H22B 119.9 . . ?
C21B C22B H22B 119.9 . . ?
C24B C23B C22B 120.9(5) . . ?
C24B C23B H23B 119.6 . . ?
C22B C23B H23B 119.6 . . ?
C23B C24B C25B 119.7(5) . . ?
C23B C24B H24B 120.2 . . ?
C25B C24B H24B 120.2 . . ?
C24B C25B C26B 119.7(6) . . ?
C24B C25B H25B 120.1 . . ?
C26B C25B H25B 120.1 . . ?
C21B C26B C25B 121.3(5) . . ?
C21B C26B H26B 119.4 . . ?
C25B C26B H26B 119.4 . . ?
C32B C27B C28B 118.1(5) . . ?
C32B C27B C3B 120.2(4) . . ?
C28B C27B C3B 121.6(4) . . ?
C29B C28B C27B 120.2(5) . . ?
C29B C28B H28B 119.9 . . ?
C27B C28B H28B 119.9 . . ?
C30B C29B C28B 120.7(5) . . ?
C30B C29B H29B 119.7 . . ?
C28B C29B H29B 119.7 . . ?
C31B C30B C29B 119.9(5) . . ?
C31B C30B H30B 120.1 . . ?
C29B C30B H30B 120.1 . . ?
C30B C31B C32B 120.3(5) . . ?
C30B C31B H31B 119.9 . . ?
C32B C31B H31B 119.9 . . ?
C27B C32B C31B 120.9(5) . . ?
C27B C32B H32B 119.5 . . ?
C31B C32B H32B 119.5 . . ?
N1B C33B H33D 109.5 . . ?
N1B C33B H33E 109.5 . . ?
H33D C33B H33E 109.5 . . ?
N1B C33B H33F 109.5 . . ?
H33D C33B H33F 109.5 . . ?
H33E C33B H33F 109.5 . . ?
N1B C34B C35B 112.8(4) . . ?
N1B C34B H34C 109.0 . . ?
C35B C34B H34C 109.0 . . ?
N1B C34B H34D 109.0 . . ?
C35B C34B H34D 109.0 . . ?
H34C C34B H34D 107.8 . . ?
C34B C35B S1B 110.2(4) . . ?
C34B C35B H35C 109.6 . . ?
S1B C35B H35C 109.6 . . ?
C34B C35B H35D 109.6 . . ?
S1B C35B H35D 109.6 . . ?
H35C C35B H35D 108.1 . . ?
C37B C36B C39B 110.8(6) . . ?
C37B C36B C38B 109.5(6) . . ?
C39B C36B C38B 112.1(7) . . ?
C37B C36B S1B 111.0(5) . . ?
C39B C36B S1B 111.1(5) . . ?
C38B C36B S1B 102.1(4) . . ?
C36B C37B H37D 109.5 . . ?
C36B C37B H37E 109.5 . . ?
H37D C37B H37E 109.5 . . ?
C36B C37B H37F 109.5 . . ?
H37D C37B H37F 109.5 . . ?
H37E C37B H37F 109.5 . . ?
C36B C38B H38D 109.5 . . ?
C36B C38B H38E 109.5 . . ?
H38D C38B H38E 109.5 . . ?
C36B C38B H38F 109.5 . . ?
H38D C38B H38F 109.5 . . ?
H38E C38B H38F 109.5 . . ?
C36B C39B H39D 109.5 . . ?
C36B C39B H39E 109.5 . . ?
H39D C39B H39E 109.5 . . ?
C36B C39B H39F 109.5 . . ?
H39D C39B H39F 109.5 . . ?
H39E C39B H39F 109.5 . . ?

loop_
_geom_bond_atom_site_label_1
_geom_bond_atom_site_label_2
_geom_bond_distance
_geom_bond_site_symmetry_2
_geom_bond_publ_flag
P1A O1A 1.633(3) . ?
P1A N1A 1.651(4) . ?
P1A O2A 1.668(3) . ?
S1A C35A 1.787(6) . ?
S1A C36A 1.827(6) . ?
O1A C3A 1.461(5) . ?
O2A C2A 1.441(5) . ?
O3A C5A 1.425(5) . ?
O3A C6A 1.427(5) . ?
O4A C4A 1.435(5) . ?
O4A C6A 1.443(6) . ?
N1A C34A 1.450(7) . ?
N1A C33A 1.455(7) . ?
C2A C15A 1.532(7) . ?
C2A C9A 1.534(6) . ?
C2A C5A 1.552(6) . ?
C3A C27A 1.527(7) . ?
C3A C21A 1.541(6) . ?
C3A C4A 1.545(6) . ?
C4A C5A 1.534(6) . ?
C4A H4A 0.9800 . ?
C5A H5A 0.9800 . ?
C6A C7A 1.495(7) . ?
C6A C8A 1.504(7) . ?
C7A H7A1 0.9600 . ?
C7A H7A2 0.9600 . ?
C7A H7A3 0.9600 . ?
C8A H8A1 0.9600 . ?
C8A H8A2 0.9600 . ?
C8A H8A3 0.9600 . ?
C9A C14A 1.376(7) . ?
C9A C10A 1.380(7) . ?
C10A C11A 1.391(8) . ?
C10A H10A 0.9300 . ?
C11A C12A 1.353(8) . ?
C11A H11A 0.9300 . ?
C12A C13A 1.378(8) . ?
C12A H12A 0.9300 . ?
C13A C14A 1.396(7) . ?
C13A H13A 0.9300 . ?
C14A H14A 0.9300 . ?
C15A C20A 1.383(7) . ?
C15A C16A 1.387(7) . ?
C16A C17A 1.382(8) . ?
C16A H16A 0.9300 . ?
C17A C18A 1.359(8) . ?
C17A H17A 0.9300 . ?
C18A C19A 1.381(8) . ?
C18A H18A 0.9300 . ?
C19A C20A 1.372(8) . ?
C19A H19A 0.9300 . ?
C20A H20A 0.9300 . ?
C21A C22A 1.383(6) . ?
C21A C26A 1.387(7) . ?
C22A C23A 1.399(8) . ?
C22A H22A 0.9300 . ?
C23A C24A 1.364(10) . ?
C23A H23A 0.9300 . ?
C24A C25A 1.371(9) . ?
C24A H24A 0.9300 . ?
C25A C26A 1.400(8) . ?
C25A H25A 0.9300 . ?
C26A H26A 0.9300 . ?
C27A C28A 1.362(7) . ?
C27A C32A 1.384(7) . ?
C28A C29A 1.395(8) . ?
C28A H28A 0.9300 . ?
C29A C30A 1.355(9) . ?
C29A H29A 0.9300 . ?
C30A C31A 1.370(9) . ?
C30A H30A 0.9300 . ?
C31A C32A 1.384(8) . ?
C31A H31A 0.9300 . ?
C32A H32A 0.9300 . ?
C33A H33A 0.9600 . ?
C33A H33B 0.9600 . ?
C33A H33C 0.9600 . ?
C34A C35A 1.519(8) . ?
C34A H34A 0.9700 . ?
C34A H34B 0.9700 . ?
C35A H35A 0.9700 . ?
C35A H35B 0.9700 . ?
C36A C37A 1.504(9) . ?
C36A C38A 1.513(10) . ?
C36A C39A 1.534(10) . ?
C37A H37A 0.9600 . ?
C37A H37B 0.9600 . ?
C37A H37C 0.9600 . ?
C38A H38A 0.9600 . ?
C38A H38B 0.9600 . ?
C38A H38C 0.9600 . ?
C39A H39A 0.9600 . ?
C39A H39B 0.9600 . ?
C39A H39C 0.9600 . ?
P1B O1B 1.635(4) . ?
P1B N1B 1.657(4) . ?
P1B O2B 1.668(3) . ?
S1B C35B 1.799(6) . ?
S1B C36B 1.837(6) . ?
O1B C3B 1.459(5) . ?
O2B C2B 1.448(5) . ?
O3B C5B 1.424(5) . ?
O3B C6B 1.430(6) . ?
O4B C4B 1.429(5) . ?
O4B C6B 1.443(5) . ?
N1B C34B 1.444(7) . ?
N1B C33B 1.450(7) . ?
C2B C9B 1.534(7) . ?
C2B C15B 1.539(6) . ?
C2B C5B 1.540(7) . ?
C3B C27B 1.527(6) . ?
C3B C21B 1.532(5) . ?
C3B C4B 1.556(6) . ?
C4B C5B 1.540(6) . ?
C4B H4B 0.9800 . ?
C5B H5B 0.9800 . ?
C6B C8B 1.503(7) . ?
C6B C7B 1.511(6) . ?
C7B H7B1 0.9600 . ?
C7B H7B2 0.9600 . ?
C7B H7B3 0.9600 . ?
C8B H8B1 0.9600 . ?
C8B H8B2 0.9600 . ?
C8B H8B3 0.9600 . ?
C9B C14B 1.395(6) . ?
C9B C10B 1.395(7) . ?
C10B C11B 1.365(8) . ?
C10B H10B 0.9300 . ?
C11B C12B 1.370(8) . ?
C11B H11B 0.9300 . ?
C12B C13B 1.371(8) . ?
C12B H12B 0.9300 . ?
C13B C14B 1.401(8) . ?
C13B H13B 0.9300 . ?
C14B H14B 0.9300 . ?
C15B C20B 1.386(6) . ?
C15B C16B 1.387(7) . ?
C16B C17B 1.378(7) . ?
C16B H16B 0.9300 . ?
C17B C18B 1.381(8) . ?
C17B H17B 0.9300 . ?
C18B C19B 1.366(8) . ?
C18B H18B 0.9300 . ?
C19B C20B 1.387(7) . ?
C19B H19B 0.9300 . ?
C20B H20B 0.9300 . ?
C21B C26B 1.371(7) . ?
C21B C22B 1.390(6) . ?
C22B C23B 1.385(8) . ?
C22B H22B 0.9300 . ?
C23B C24B 1.353(9) . ?
C23B H23B 0.9300 . ?
C24B C25B 1.380(9) . ?
C24B H24B 0.9300 . ?
C25B C26B 1.383(7) . ?
C25B H25B 0.9300 . ?
C26B H26B 0.9300 . ?
C27B C32B 1.382(7) . ?
C27B C28B 1.403(6) . ?
C28B C29B 1.384(8) . ?
C28B H28B 0.9300 . ?
C29B C30B 1.371(9) . ?
C29B H29B 0.9300 . ?
C30B C31B 1.367(9) . ?
C30B H30B 0.9300 . ?
C31B C32B 1.389(8) . ?
C31B H31B 0.9300 . ?
C32B H32B 0.9300 . ?
C33B H33D 0.9600 . ?
C33B H33E 0.9600 . ?
C33B H33F 0.9600 . ?
C34B C35B 1.519(8) . ?
C34B H34C 0.9700 . ?
C34B H34D 0.9700 . ?
C35B H35C 0.9700 . ?
C35B H35D 0.9700 . ?
C36B C37B 1.500(10) . ?
C36B C39B 1.508(10) . ?
C36B C38B 1.542(9) . ?
C37B H37D 0.9600 . ?
C37B H37E 0.9600 . ?
C37B H37F 0.9600 . ?
C38B H38D 0.9600 . ?
C38B H38E 0.9600 . ?
C38B H38F 0.9600 . ?
C39B H39D 0.9600 . ?
C39B H39E 0.9600 . ?
C39B H39F 0.9600 . ?

loop_
_geom_hbond_atom_site_label_D
_geom_hbond_atom_site_label_H
_geom_hbond_atom_site_label_A
_geom_hbond_distance_DH
_geom_hbond_distance_HA
_geom_hbond_distance_DA
_geom_hbond_angle_DHA
_geom_hbond_site_symmetry_A
C34A H34B O1A 0.97 2.40 2.898(6) 111.1 .
C34B H34D O1B 0.97 2.39 2.891(6) 111.4 .

loop_
_geom_torsion_atom_site_label_1
_geom_torsion_atom_site_label_2
_geom_torsion_atom_site_label_3
_geom_torsion_atom_site_label_4
_geom_torsion
_geom_torsion_site_symmetry_1
_geom_torsion_site_symmetry_2
_geom_torsion_site_symmetry_3
_geom_torsion_site_symmetry_4
_geom_torsion_publ_flag
N1A P1A O1A C3A 166.9(3) . . . . ?
O2A P1A O1A C3A -90.8(3) . . . . ?
O1A P1A O2A C2A 87.2(3) . . . . ?
N1A P1A O2A C2A -172.9(3) . . . . ?
O1A P1A N1A C34A 35.0(5) . . . . ?
O2A P1A N1A C34A -64.2(5) . . . . ?
O1A P1A N1A C33A -158.6(4) . . . . ?
O2A P1A N1A C33A 102.1(4) . . . . ?
P1A O2A C2A C15A -178.7(3) . . . . ?
P1A O2A C2A C9A 62.5(4) . . . . ?
P1A O2A C2A C5A -65.1(4) . . . . ?
P1A O1A C3A C27A -88.5(4) . . . . ?
P1A O1A C3A C21A 153.1(3) . . . . ?
P1A O1A C3A C4A 33.7(5) . . . . ?
C6A O4A C4A C5A -4.4(4) . . . . ?
C6A O4A C4A C3A -129.5(4) . . . . ?
O1A C3A C4A O4A 170.1(4) . . . . ?
C27A C3A C4A O4A -71.1(5) . . . . ?
C21A C3A C4A O4A 54.6(5) . . . . ?
O1A C3A C4A C5A 52.0(5) . . . . ?
C27A C3A C4A C5A 170.8(3) . . . . ?
C21A C3A C4A C5A -63.5(4) . . . . ?
C6A O3A C5A C4A -32.8(4) . . . . ?
C6A O3A C5A C2A -159.6(4) . . . . ?
O4A C4A C5A O3A 22.4(4) . . . . ?
C3A C4A C5A O3A 144.5(3) . . . . ?
O4A C4A C5A C2A 144.1(3) . . . . ?
C3A C4A C5A C2A -93.8(4) . . . . ?
O2A C2A C5A O3A -174.9(3) . . . . ?
C15A C2A C5A O3A -62.0(4) . . . . ?
C9A C2A C5A O3A 63.0(5) . . . . ?
O2A C2A C5A C4A 66.7(5) . . . . ?
C15A C2A C5A C4A 179.6(3) . . . . ?
C9A C2A C5A C4A -55.4(5) . . . . ?
C5A O3A C6A O4A 30.4(4) . . . . ?
C5A O3A C6A C7A 147.2(4) . . . . ?
C5A O3A C6A C8A -88.5(4) . . . . ?
C4A O4A C6A O3A -15.2(4) . . . . ?
C4A O4A C6A C7A -132.1(4) . . . . ?
C4A O4A C6A C8A 105.0(4) . . . . ?
O2A C2A C9A C14A -136.9(5) . . . . ?
C15A C2A C9A C14A 107.1(5) . . . . ?
C5A C2A C9A C14A -16.4(7) . . . . ?
O2A C2A C9A C10A 46.7(6) . . . . ?
C15A C2A C9A C10A -69.3(5) . . . . ?
C5A C2A C9A C10A 167.2(5) . . . . ?
C14A C9A C10A C11A 0.4(9) . . . . ?
C2A C9A C10A C11A 177.1(5) . . . . ?
C9A C10A C11A C12A 0.1(9) . . . . ?
C10A C11A C12A C13A -0.1(9) . . . . ?
C11A C12A C13A C14A -0.4(9) . . . . ?
C10A C9A C14A C13A -0.9(8) . . . . ?
C2A C9A C14A C13A -177.3(5) . . . . ?
C12A C13A C14A C9A 0.9(9) . . . . ?
O2A C2A C15A C20A 35.3(5) . . . . ?
C9A C2A C15A C20A 153.0(4) . . . . ?
C5A C2A C15A C20A -77.5(5) . . . . ?
O2A C2A C15A C16A -147.2(4) . . . . ?
C9A C2A C15A C16A -29.4(6) . . . . ?
C5A C2A C15A C16A 100.0(5) . . . . ?
C20A C15A C16A C17A -0.4(8) . . . . ?
C2A C15A C16A C17A -178.0(5) . . . . ?
C15A C16A C17A C18A -0.5(9) . . . . ?
C16A C17A C18A C19A 0.4(10) . . . . ?
C17A C18A C19A C20A 0.4(9) . . . . ?
C18A C19A C20A C15A -1.3(9) . . . . ?
C16A C15A C20A C19A 1.2(8) . . . . ?
C2A C15A C20A C19A 178.8(5) . . . . ?
O1A C3A C21A C22A 155.9(4) . . . . ?
C27A C3A C21A C22A 39.6(5) . . . . ?
C4A C3A C21A C22A -87.4(5) . . . . ?
O1A C3A C21A C26A -25.4(6) . . . . ?
C27A C3A C21A C26A -141.6(4) . . . . ?
C4A C3A C21A C26A 91.3(5) . . . . ?
C26A C21A C22A C23A -1.6(8) . . . . ?
C3A C21A C22A C23A 177.2(4) . . . . ?
C21A C22A C23A C24A 0.3(8) . . . . ?
C22A C23A C24A C25A 1.2(9) . . . . ?
C23A C24A C25A C26A -1.4(9) . . . . ?
C22A C21A C26A C25A 1.4(7) . . . . ?
C3A C21A C26A C25A -177.3(4) . . . . ?
C24A C25A C26A C21A 0.1(8) . . . . ?
O1A C3A C27A C28A 138.7(5) . . . . ?
C21A C3A C27A C28A -106.3(5) . . . . ?
C4A C3A C27A C28A 19.9(6) . . . . ?
O1A C3A C27A C32A -45.0(5) . . . . ?
C21A C3A C27A C32A 70.1(5) . . . . ?
C4A C3A C27A C32A -163.7(4) . . . . ?
C32A C27A C28A C29A -0.4(8) . . . . ?
C3A C27A C28A C29A 175.9(5) . . . . ?
C27A C28A C29A C30A -0.2(10) . . . . ?
C28A C29A C30A C31A 0.5(10) . . . . ?
C29A C30A C31A C32A -0.2(9) . . . . ?
C28A C27A C32A C31A 0.8(8) . . . . ?
C3A C27A C32A C31A -175.8(4) . . . . ?
C30A C31A C32A C27A -0.5(8) . . . . ?
C33A N1A C34A C35A 59.3(6) . . . . ?
P1A N1A C34A C35A -134.3(4) . . . . ?
N1A C34A C35A S1A 55.5(6) . . . . ?
C36A S1A C35A C34A -175.5(4) . . . . ?
C35A S1A C36A C37A 63.2(6) . . . . ?
C35A S1A C36A C38A -59.9(6) . . . . ?
C35A S1A C36A C39A -179.9(5) . . . . ?
N1B P1B O1B C3B 166.5(3) . . . . ?
O2B P1B O1B C3B -91.7(3) . . . . ?
O1B P1B O2B C2B 87.7(3) . . . . ?
N1B P1B O2B C2B -172.8(3) . . . . ?
O1B P1B N1B C34B 35.2(5) . . . . ?
O2B P1B N1B C34B -63.1(5) . . . . ?
O1B P1B N1B C33B -160.1(4) . . . . ?
O2B P1B N1B C33B 101.6(4) . . . . ?
P1B O2B C2B C9B 62.6(4) . . . . ?
P1B O2B C2B C15B -179.6(3) . . . . ?
P1B O2B C2B C5B -65.2(4) . . . . ?
P1B O1B C3B C27B 154.4(3) . . . . ?
P1B O1B C3B C21B -88.0(4) . . . . ?
P1B O1B C3B C4B 34.1(4) . . . . ?
C6B O4B C4B C5B -4.3(5) . . . . ?
C6B O4B C4B C3B -129.1(4) . . . . ?
O1B C3B C4B O4B 170.1(3) . . . . ?
C27B C3B C4B O4B 53.6(4) . . . . ?
C21B C3B C4B O4B -71.5(4) . . . . ?
O1B C3B C4B C5B 51.9(4) . . . . ?
C27B C3B C4B C5B -64.5(5) . . . . ?
C21B C3B C4B C5B 170.4(4) . . . . ?
C6B O3B C5B C4B -34.0(4) . . . . ?
C6B O3B C5B C2B -160.6(3) . . . . ?
O4B C4B C5B O3B 23.0(4) . . . . ?
C3B C4B C5B O3B 145.0(4) . . . . ?
O4B C4B C5B C2B 144.7(4) . . . . ?
C3B C4B C5B C2B -93.3(5) . . . . ?
O2B C2B C5B O3B -176.1(3) . . . . ?
C9B C2B C5B O3B 61.9(4) . . . . ?
C15B C2B C5B O3B -63.6(4) . . . . ?
O2B C2B C5B C4B 66.2(4) . . . . ?
C9B C2B C5B C4B -55.8(5) . . . . ?
C15B C2B C5B C4B 178.7(4) . . . . ?
C5B O3B C6B O4B 31.8(4) . . . . ?
C5B O3B C6B C8B -87.2(4) . . . . ?
C5B O3B C6B C7B 147.7(4) . . . . ?
C4B O4B C6B O3B -16.0(4) . . . . ?
C4B O4B C6B C8B 104.3(4) . . . . ?
C4B O4B C6B C7B -132.3(4) . . . . ?
O2B C2B C9B C14B -136.5(4) . . . . ?
C15B C2B C9B C14B 108.7(5) . . . . ?
C5B C2B C9B C14B -15.8(6) . . . . ?
O2B C2B C9B C10B 47.1(5) . . . . ?
C15B C2B C9B C10B -67.7(5) . . . . ?
C5B C2B C9B C10B 167.8(4) . . . . ?
C14B C9B C10B C11B 0.6(7) . . . . ?
C2B C9B C10B C11B 177.2(5) . . . . ?
C9B C10B C11B C12B 0.7(9) . . . . ?
C10B C11B C12B C13B -0.9(9) . . . . ?
C11B C12B C13B C14B -0.3(8) . . . . ?
C10B C9B C14B C13B -1.7(7) . . . . ?
C2B C9B C14B C13B -178.1(5) . . . . ?
C12B C13B C14B C9B 1.6(8) . . . . ?
O2B C2B C15B C20B 37.8(6) . . . . ?
C9B C2B C15B C20B 154.6(4) . . . . ?
C5B C2B C15B C20B -75.3(5) . . . . ?
O2B C2B C15B C16B -143.2(4) . . . . ?
C9B C2B C15B C16B -26.4(6) . . . . ?
C5B C2B C15B C16B 103.7(5) . . . . ?
C20B C15B C16B C17B -1.2(7) . . . . ?
C2B C15B C16B C17B 179.8(5) . . . . ?
C15B C16B C17B C18B 0.6(8) . . . . ?
C16B C17B C18B C19B 0.0(9) . . . . ?
C17B C18B C19B C20B 0.2(9) . . . . ?
C16B C15B C20B C19B 1.4(8) . . . . ?
C2B C15B C20B C19B -179.6(5) . . . . ?
C18B C19B C20B C15B -0.9(9) . . . . ?
O1B C3B C21B C26B -44.5(6) . . . . ?
C27B C3B C21B C26B 70.7(5) . . . . ?
C4B C3B C21B C26B -163.0(4) . . . . ?
O1B C3B C21B C22B 138.4(5) . . . . ?
C27B C3B C21B C22B -106.4(6) . . . . ?
C4B C3B C21B C22B 19.8(7) . . . . ?
C26B C21B C22B C23B -0.9(9) . . . . ?
C3B C21B C22B C23B 176.2(6) . . . . ?
C21B C22B C23B C24B -0.4(11) . . . . ?
C22B C23B C24B C25B 1.4(11) . . . . ?
C23B C24B C25B C26B -1.0(10) . . . . ?
C22B C21B C26B C25B 1.3(8) . . . . ?
C3B C21B C26B C25B -175.9(5) . . . . ?
C24B C25B C26B C21B -0.4(9) . . . . ?
O1B C3B C27B C32B 156.2(4) . . . . ?
C21B C3B C27B C32B 40.3(5) . . . . ?
C4B C3B C27B C32B -86.5(5) . . . . ?
O1B C3B C27B C28B -25.6(5) . . . . ?
C21B C3B C27B C28B -141.6(4) . . . . ?
C4B C3B C27B C28B 91.6(5) . . . . ?
C32B C27B C28B C29B 1.3(7) . . . . ?
C3B C27B C28B C29B -176.9(4) . . . . ?
C27B C28B C29B C30B -1.0(8) . . . . ?
C28B C29B C30B C31B 0.0(9) . . . . ?
C29B C30B C31B C32B 0.6(9) . . . . ?
C28B C27B C32B C31B -0.7(8) . . . . ?
C3B C27B C32B C31B 177.5(4) . . . . ?
C30B C31B C32B C27B -0.3(8) . . . . ?
C33B N1B C34B C35B 59.6(7) . . . . ?
P1B N1B C34B C35B -135.7(4) . . . . ?
N1B C34B C35B S1B 56.5(6) . . . . ?
C36B S1B C35B C34B -176.2(4) . . . . ?
C35B S1B C36B C37B 63.4(5) . . . . ?
C35B S1B C36B C39B -60.4(6) . . . . ?
C35B S1B C36B C38B 179.9(5) . . . . ?
